data_7232027
loop_
_publ_author_name
'Paikar, Arpita'
'Podder, Debasish'
'Chowdhury, Srayoshi Roy'
'Sasmal, Supriya'
'Haldar, Debasish'

_publ_section_title
;
 Bromine--bromine interactions enhanced plasticity for the bending of a
 single crystal without affecting fluorescent properties
;
_journal_issue 4
_journal_name_full CrystEngComm
_journal_page_first 589
_journal_paper_doi 10.1039/C8CE02086H
_journal_volume 21
_journal_year 2019
_chemical_formula_moiety 'C13 H12 Br N O3'
_chemical_formula_sum 'C13 H12 Br N O3'
_chemical_formula_weight 310.15
_space_group_crystal_system monoclinic
_space_group_IT_number 14
_space_group_name_Hall '-P 2yn'
_space_group_name_H-M_alt 'P 1 21/n 1'
_symmetry_space_group_name_Hall '-P 2yn'
_symmetry_space_group_name_H-M 'P 1 21/n 1'
_atom_sites_solution_hydrogens geom
_atom_sites_solution_primary direct
_audit_creation_date 2017-10-30
_audit_creation_method
;
Olex2 1.2
(compiled 2017.08.10 svn.r3458 for OlexSys, GUI svn.r5381)
;
_audit_update_record
;
2018-11-06 deposited with the CCDC.
2018-12-19 downloaded from the CCDC.
;
_cell_angle_alpha 90
_cell_angle_beta 95.906(4)
_cell_angle_gamma 90
_cell_formula_units_Z 4
_cell_length_a 11.5570(4)
_cell_length_b 4.03422(16)
_cell_length_c 27.4354(15)
_cell_measurement_reflns_used 3877
_cell_measurement_temperature 100.01(10)
_cell_measurement_theta_max 27.5270
_cell_measurement_theta_min 2.6940
_cell_volume 1272.34(10)
_computing_cell_refinement
;
CrysAlisPro, Agilent Technologies,
Version 1.171.37.33c (release 11-04-2014 CrysAlis171 .NET)
(compiled Apr 11 2014,15:12:41)
;
_computing_data_collection
;
CrysAlisPro, Agilent Technologies,
Version 1.171.37.33c (release 11-04-2014 CrysAlis171 .NET)
(compiled Apr 11 2014,15:12:41)
;
_computing_data_reduction
;
CrysAlisPro, Agilent Technologies,
Version 1.171.37.33c (release 11-04-2014 CrysAlis171 .NET)
(compiled Apr 11 2014,15:12:41)
;
_computing_molecular_graphics 'Olex2 (Dolomanov et al., 2009)'
_computing_publication_material 'Olex2 (Dolomanov et al., 2009)'
_computing_structure_refinement 'ShelXL (Sheldrick, 2015)'
_computing_structure_solution 'ShelXS (Sheldrick, 2008)'
_diffrn_ambient_environment N~2~
_diffrn_ambient_temperature 100.01(10)
_diffrn_detector 'CCD plate'
_diffrn_detector_area_resol_mean 7.9580
_diffrn_detector_type Eos
_diffrn_measured_fraction_theta_full 1.000
_diffrn_measured_fraction_theta_max 0.911
_diffrn_measurement_details
;
#__ type_ start__ end____ width___ exp.time_
  1 omega    7.00   34.00   1.0000    3.2600
omega____ theta____ kappa____ phi______ frames
    -        0.7031  -23.0000  -44.4084 27

#__ type_ start__ end____ width___ exp.time_
  2 omega  -87.00  -62.00   1.0000    3.2600
omega____ theta____ kappa____ phi______ frames
    -        0.7031  -23.0000  -44.4084 25

#__ type_ start__ end____ width___ exp.time_
  3 omega  -34.00   -7.00   1.0000    3.2600
omega____ theta____ kappa____ phi______ frames
    -        0.7031  -23.0000  -44.4084 27

#__ type_ start__ end____ width___ exp.time_
  4 omega -120.00  -59.00   1.0000   25.0000
omega____ theta____ kappa____ phi______ frames
    -      -28.1056  178.0000   90.0000 61

#__ type_ start__ end____ width___ exp.time_
  5 omega   57.00  105.00   1.0000   25.0000
omega____ theta____ kappa____ phi______ frames
    -       29.5119   57.0000 -180.0000 48

#__ type_ start__ end____ width___ exp.time_
  6 omega  -11.00   75.00   1.0000   25.0000
omega____ theta____ kappa____ phi______ frames
    -       29.5119  -99.0000   30.0000 86

#__ type_ start__ end____ width___ exp.time_
  7 omega   -6.00   35.00   1.0000   25.0000
omega____ theta____ kappa____ phi______ frames
    -       29.5119   57.0000 -180.0000 41

#__ type_ start__ end____ width___ exp.time_
  8 omega  -34.00   63.00   1.0000   25.0000
omega____ theta____ kappa____ phi______ frames
    -       29.5119  -57.0000 -120.0000 97

#__ type_ start__ end____ width___ exp.time_
  9 omega  -51.00  106.00   1.0000   25.0000
omega____ theta____ kappa____ phi______ frames
    -       29.5119   19.0000 -180.0000 157
;
_diffrn_measurement_device 'four-circle diffractometer'
_diffrn_measurement_device_type 'SuperNova, Dual, Cu at zero, Eos'
_diffrn_measurement_method '\w scans'
_diffrn_orient_matrix_UB_11 -0.0460171000
_diffrn_orient_matrix_UB_12 0.0133243000
_diffrn_orient_matrix_UB_13 0.0150994000
_diffrn_orient_matrix_UB_21 -0.0365368000
_diffrn_orient_matrix_UB_22 0.0662695000
_diffrn_orient_matrix_UB_23 -0.0200153000
_diffrn_orient_matrix_UB_31 -0.0187249000
_diffrn_orient_matrix_UB_32 -0.1622638000
_diffrn_orient_matrix_UB_33 -0.0069330000
_diffrn_radiation_monochromator mirror
_diffrn_radiation_probe x-ray
_diffrn_radiation_type MoK\a
_diffrn_radiation_wavelength 0.71073
_diffrn_reflns_av_R_equivalents 0.0293
_diffrn_reflns_av_unetI/netI 0.0353
_diffrn_reflns_Laue_measured_fraction_full 1.000
_diffrn_reflns_Laue_measured_fraction_max 0.911
_diffrn_reflns_limit_h_max 14
_diffrn_reflns_limit_h_min -15
_diffrn_reflns_limit_k_max 3
_diffrn_reflns_limit_k_min -5
_diffrn_reflns_limit_l_max 35
_diffrn_reflns_limit_l_min -29
_diffrn_reflns_number 8496
_diffrn_reflns_point_group_measured_fraction_full 1.000
_diffrn_reflns_point_group_measured_fraction_max 0.911
_diffrn_reflns_theta_full 25.242
_diffrn_reflns_theta_max 28.075
_diffrn_reflns_theta_min 1.850
_diffrn_source 'SuperNova (Mo) X-ray Source'
_exptl_absorpt_coefficient_mu 3.230
_exptl_absorpt_correction_T_max 1.00000
_exptl_absorpt_correction_T_min 0.83002
_exptl_absorpt_correction_type multi-scan
_exptl_absorpt_process_details
;
CrysAlisPro, Agilent Technologies,
Version 1.171.37.33c (release 11-04-2014 CrysAlis171 .NET)
(compiled Apr 11 2014,15:12:41)
Empirical absorption correction using spherical harmonics,
 implemented in SCALE3 ABSPACK scaling algorithm.
;
_exptl_crystal_colour 'clear yellowish colourless'
_exptl_crystal_colour_lustre clear
_exptl_crystal_colour_modifier yellowish
_exptl_crystal_colour_primary colourless
_exptl_crystal_density_diffrn 1.619
_exptl_crystal_density_method 'not measured'
_exptl_crystal_description needle
_exptl_crystal_F_000 624
_exptl_crystal_size_max 0.3258
_exptl_crystal_size_mid 0.22589
_exptl_crystal_size_min 0.1589
_refine_diff_density_max 0.946
_refine_diff_density_min -0.849
_refine_diff_density_rms 0.101
_refine_ls_extinction_method none
_refine_ls_goodness_of_fit_ref 1.270
_refine_ls_hydrogen_treatment constr
_refine_ls_matrix_type full
_refine_ls_number_parameters 165
_refine_ls_number_reflns 2833
_refine_ls_number_restraints 0
_refine_ls_restrained_S_all 1.270
_refine_ls_R_factor_all 0.0448
_refine_ls_R_factor_gt 0.0393
_refine_ls_shift/su_max 0.001
_refine_ls_shift/su_mean 0.000
_refine_ls_structure_factor_coef Fsqd
_refine_ls_weighting_details 'w=1/[\s^2^(Fo^2^)+(0.0228P)^2^+2.4062P] where P=(Fo^2^+2Fc^2^)/3'
_refine_ls_weighting_scheme calc
_refine_ls_wR_factor_gt 0.0846
_refine_ls_wR_factor_ref 0.0866
_reflns_Friedel_coverage 0.000
_reflns_number_gt 2562
_reflns_number_total 2833
_reflns_threshold_expression 'I > 2\s(I)'
_cod_data_source_file c8ce02086h2.cif
_cod_data_source_block dibromoaa
_cod_depositor_comments 'Adding full bibliography for 7232027.cif.'
_cod_original_cell_volume 1272.35(10)
_cod_database_code 7232027
_shelx_shelxl_version_number 2014/7
_chemical_oxdiff_formula 'C H O N Br'
_shelx_space_group_comment
;
The symmetry employed for this shelxl refinement is uniquely defined
by the following loop, which should always be used as a source of
symmetry information in preference to the above space-group names.
They are only intended as comments.
;
_reflns_odcompleteness_completeness 99.93
_reflns_odcompleteness_iscentric 1
_reflns_odcompleteness_theta 26.32
_olex2_refinement_description
;
1. Fixed Uiso
 At 1.2 times of:
  All C(H) groups, All C(H,H) groups
 At 1.5 times of:
  All C(H,H,H) groups
2.a Secondary CH2 refined with riding coordinates:
 C12(H12a,H12b)
2.b Aromatic/amide H refined with riding coordinates:
 C3(H3), C6(H6), C4(H4), C8(H8)
2.c Idealised Me refined as rotating group:
 C1(H1a,H1b,H1c), C13(H13a,H13b,H13c)
;
_olex2_submission_special_instructions 'No special instructions were received'

loop_
_space_group_symop_operation_xyz
'x, y, z'
'-x+1/2, y+1/2, -z+1/2'
'-x, -y, -z'
'x-1/2, -y-1/2, z-1/2'

loop_
_atom_site_label
_atom_site_type_symbol
_atom_site_fract_x
_atom_site_fract_y
_atom_site_fract_z
_atom_site_U_iso_or_equiv
_atom_site_adp_type
_atom_site_occupancy
_atom_site_site_symmetry_order
_atom_site_calc_flag
_atom_site_refinement_flags_posn
Br7 Br 0.73044(3) 0.20792(8) 0.30265(2) 0.01470(11) Uani 1 1 d .
O14 O 0.9953(2) 0.1257(6) 0.56408(8) 0.0203(5) Uani 1 1 d .
O17 O 0.51591(19) 0.5695(6) 0.32333(8) 0.0157(5) Uani 1 1 d .
C18 C 0.4075(3) 0.7370(8) 0.32534(12) 0.0179(7) Uani 1 1 d .
H18A H 0.3645 0.7346 0.2935 0.027 Uiso 1 1 calc GR
H18B H 0.4218 0.9622 0.3356 0.027 Uiso 1 1 calc GR
H18C H 0.3633 0.6268 0.3483 0.027 Uiso 1 1 calc GR
N16 N 0.6785(3) 0.8272(7) 0.57764(10) 0.0202(6) Uani 1 1 d .
C10 C 0.9196(3) 0.3051(8) 0.57554(11) 0.0143(6) Uani 1 1 d .
O11 O 0.9056(2) 0.3895(6) 0.62168(8) 0.0151(5) Uani 1 1 d .
C15 C 0.7433(3) 0.6586(8) 0.56055(11) 0.0143(7) Uani 1 1 d .
C12 C 0.9864(3) 0.2337(8) 0.65913(11) 0.0175(7) Uani 1 1 d .
H12A H 1.0644 0.3184 0.6574 0.021 Uiso 1 1 calc R
H12B H 0.9874 -0.0044 0.6543 0.021 Uiso 1 1 calc R
C13 C 0.9456(3) 0.3139(9) 0.70796(12) 0.0232(8) Uani 1 1 d .
H13A H 0.8680 0.2312 0.7091 0.035 Uiso 1 1 calc GR
H13B H 0.9461 0.5498 0.7126 0.035 Uiso 1 1 calc GR
H13C H 0.9966 0.2120 0.7335 0.035 Uiso 1 1 calc GR
C3 C 0.5613(3) 0.6720(8) 0.41062(11) 0.0147(6) Uani 1 1 d .
H3 H 0.4924 0.7877 0.4126 0.018 Uiso 1 1 calc R
C6 C 0.7693(3) 0.3325(8) 0.40486(11) 0.0138(6) Uani 1 1 d .
H6 H 0.8389 0.2202 0.4027 0.017 Uiso 1 1 calc R
C1 C 0.6928(3) 0.3787(8) 0.36342(11) 0.0124(6) Uani 1 1 d .
C4 C 0.6384(3) 0.6243(8) 0.45229(11) 0.0146(7) Uani 1 1 d .
H4 H 0.6199 0.7078 0.4821 0.017 Uiso 1 1 calc R
C8 C 0.8265(3) 0.3760(8) 0.49229(11) 0.0137(6) Uani 1 1 d .
H8 H 0.8900 0.2514 0.4847 0.016 Uiso 1 1 calc R
C2 C 0.5878(3) 0.5452(8) 0.36562(11) 0.0138(6) Uani 1 1 d .
C5 C 0.7427(3) 0.4540(8) 0.45040(11) 0.0132(6) Uani 1 1 d .
C9 C 0.8273(3) 0.4542(8) 0.54013(11) 0.0128(6) Uani 1 1 d .

loop_
_atom_site_aniso_label
_atom_site_aniso_U_11
_atom_site_aniso_U_22
_atom_site_aniso_U_33
_atom_site_aniso_U_23
_atom_site_aniso_U_13
_atom_site_aniso_U_12
Br7 0.01573(17) 0.01639(17) 0.01195(16) -0.00147(12) 0.00121(11) 0.00249(13)
O14 0.0162(13) 0.0272(14) 0.0173(12) -0.0022(10) 0.0000(9) 0.0080(10)
O17 0.0109(11) 0.0208(12) 0.0145(11) -0.0006(9) -0.0027(9) 0.0030(9)
C18 0.0155(16) 0.0199(18) 0.0180(16) 0.0015(13) 0.0000(13) 0.0031(14)
N16 0.0206(15) 0.0230(15) 0.0169(14) -0.0007(12) 0.0014(12) 0.0033(13)
C10 0.0126(15) 0.0157(15) 0.0144(15) 0.0003(13) -0.0004(12) -0.0022(14)
O11 0.0155(12) 0.0183(12) 0.0109(11) -0.0002(9) -0.0008(9) 0.0037(9)
C15 0.0142(16) 0.0161(16) 0.0120(15) 0.0012(12) -0.0018(12) -0.0016(13)
C12 0.0171(16) 0.0204(18) 0.0136(15) 0.0019(13) -0.0046(12) 0.0033(14)
C13 0.027(2) 0.0269(19) 0.0151(16) 0.0023(15) -0.0003(14) 0.0041(16)
C3 0.0101(15) 0.0165(16) 0.0174(16) -0.0004(13) 0.0005(12) 0.0013(13)
C6 0.0118(15) 0.0115(15) 0.0180(16) 0.0015(12) 0.0013(12) 0.0008(13)
C1 0.0133(16) 0.0127(15) 0.0115(14) -0.0012(12) 0.0038(12) -0.0012(12)
C4 0.0146(16) 0.0161(16) 0.0132(15) -0.0017(12) 0.0025(12) 0.0005(13)
C8 0.0099(16) 0.0131(16) 0.0183(16) 0.0007(12) 0.0026(12) -0.0005(12)
C2 0.0115(16) 0.0131(15) 0.0162(15) 0.0015(12) -0.0018(12) -0.0029(13)
C5 0.0108(16) 0.0126(15) 0.0156(15) -0.0002(12) -0.0011(12) -0.0030(13)
C9 0.0106(16) 0.0117(15) 0.0161(15) 0.0003(12) 0.0006(12) -0.0004(12)

loop_
_atom_type_symbol
_atom_type_description
_atom_type_scat_dispersion_real
_atom_type_scat_dispersion_imag
_atom_type_scat_source
C C 0.0033 0.0016 'International Tables Vol C Tables 4.2.6.8 and 6.1.1.4'
H H 0.0000 0.0000 'International Tables Vol C Tables 4.2.6.8 and 6.1.1.4'
Br Br -0.2901 2.4595 'International Tables Vol C Tables 4.2.6.8 and 6.1.1.4'
N N 0.0061 0.0033 'International Tables Vol C Tables 4.2.6.8 and 6.1.1.4'
O O 0.0106 0.0060 'International Tables Vol C Tables 4.2.6.8 and 6.1.1.4'

loop_
_geom_angle_atom_site_label_1
_geom_angle_atom_site_label_2
_geom_angle_atom_site_label_3
_geom_angle
C2 O17 C18 117.6(3)
O14 C10 O11 124.3(3)
O14 C10 C9 124.2(3)
O11 C10 C9 111.4(3)
C10 O11 C12 115.2(2)
N16 C15 C9 178.1(4)
O11 C12 C13 107.4(3)
C4 C3 C2 119.8(3)
C1 C6 C5 120.4(3)
C6 C1 Br7 119.3(2)
C6 C1 C2 121.1(3)
C2 C1 Br7 119.5(2)
C3 C4 C5 121.5(3)
C9 C8 C5 130.8(3)
O17 C2 C3 123.8(3)
O17 C2 C1 117.2(3)
C1 C2 C3 119.0(3)
C6 C5 C8 115.9(3)
C4 C5 C6 118.3(3)
C4 C5 C8 125.7(3)
C15 C9 C10 116.4(3)
C8 C9 C10 118.2(3)
C8 C9 C15 125.3(3)

loop_
_geom_bond_atom_site_label_1
_geom_bond_atom_site_label_2
_geom_bond_distance
Br7 C1 1.896(3)
O14 C10 1.202(4)
O17 C18 1.430(4)
O17 C2 1.359(4)
N16 C15 1.148(4)
C10 O11 1.337(4)
C10 C9 1.493(4)
O11 C12 1.458(4)
C15 C9 1.431(4)
C12 C13 1.500(4)
C3 C4 1.388(4)
C3 C2 1.399(4)
C6 C1 1.380(4)
C6 C5 1.405(4)
C1 C2 1.393(4)
C4 C5 1.394(4)
C8 C5 1.459(4)
C8 C9 1.349(4)
